data_2002691
loop_
_publ_author_name
'Hansen, Th'
'Mueller-Buschbaum, Hk'

_publ_section_title
;
Ein Beitrag ueber Ba3 Pt4 Hg O11: das erste Erdalkalimetall-
Oxoplatinat(II,V)/Oxomercurat
;
_journal_name_full
;
Zeitschrift fuer Anorganische und Allgemeine Chemie
;
_journal_page_first 1471
_journal_page_last 1475
_journal_paper_doi 10.1002/zaac.19946200825
_journal_volume 620
_journal_year 1994
_chemical_formula_structural 'Ba3 Pt4 Hg O11'
_chemical_formula_sum 'Ba3 Hg O11 Pt4'
_chemical_name_systematic
;
Tribarium diplatinum diplatinum(V) mercury oxide
;
_space_group_IT_number 190
_symmetry_cell_setting hexagonal
_symmetry_Int_Tables_number 190
_symmetry_space_group_name_Hall 'P -6c -2c'
_symmetry_space_group_name_H-M 'P -6 2 c'
_cell_angle_alpha 90
_cell_angle_beta 90
_cell_angle_gamma 120
_cell_formula_units_Z 2
_cell_length_a 6.021(1)
_cell_length_b 6.021(1)
_cell_length_c 17.37398(300)
_cell_volume 545.5
_refine_ls_R_factor_all 0.05
_cod_database_code 2002691

loop_
_symmetry_equiv_pos_as_xyz
x,y,z
-y,x-y,z
y-x,-x,z
x,y,1/2-z
-y,x-y,1/2-z
y-x,-x,1/2-z
y,x,1/2+z
x-y,-y,1/2+z
-x,y-x,1/2+z
y,x,-z
x-y,-y,-z
-x,y-x,-z

loop_
_atom_site_aniso_label
_atom_site_aniso_B_11
_atom_site_aniso_B_12
_atom_site_aniso_B_13
_atom_site_aniso_B_22
_atom_site_aniso_B_23
_atom_site_aniso_B_33
Ba1 0.700(7) 0.351(3) 0. 0.700(7) 0. 1.195(10)
Ba2 1.097(5) 0.549(2) 0. 1.097(5) 0. 0.601(6)
Hg1 0.831(2) 0.4153(8) 0. 0.831(2) 0. 0.442(2)
Pt1 0.831(2) 0.4153(8) 0. 0.831(2) 0. 0.442(2)
Pt2 0.769(3) 0.385(2) 0. 0.769(3) 0. 0.364(4)

loop_
_atom_site_label
_atom_site_type_symbol
_atom_site_symmetry_multiplicity
_atom_site_Wyckoff_symbol
_atom_site_fract_x
_atom_site_fract_y
_atom_site_fract_z
_atom_site_occupancy
_atom_site_attached_hydrogens
_atom_site_calc_flag
Ba1 Ba2+ 2 d 0.3333 0.6667 0.75 1. 0 d
Ba2 Ba2+ 4 e 0. 0. 0.63226(1) 1. 0 d
Hg1 Hg2+ 6 g 0.4996(2) 0. 0.5 0.333 0 d
Pt1 Pt2+ 6 g 0.4996(2) 0. 0.5 0.667 0 d
Pt2 Pt5+ 4 f 0.6667 0.3333 0.672150(8) 1. 0 d
O1 O2- 6 h 0.3593(4) 0.182(2) 0.75 1. 0 d
O2 O2- 12 i 0.5136(4) 0.5081(4) 0.61691(8) 1. 0 d
O3 O2- 12 i 0.2527(8) 0.143(1) 0.5028(3) 0.333 0 d

loop_
_atom_type_symbol
_atom_type_oxidation_number
Ba2+ 2.000
Hg2+ 2.000
Pt2+ 2.000
Pt5+ 5.000
O2- -2.000
